data_7227914
loop_
_publ_author_name
'Shan, Pei-Hui'
'Tu, Shi-Chun'
'Lin, Rui-Lian'
'Tao, Zhu'
'Liu, Jing-Xin'
'Xiao, Xin'

_publ_section_title
;
 Supramolecular complexes of
 \a,\a&#x2032;,\d,\d&#x2032;-tetramethyl-cucurbit[6]uril binding with
 enantiomeric amino acids
;
_journal_issue 16
_journal_name_full CrystEngComm
_journal_page_first 2168
_journal_paper_doi 10.1039/C7CE00340D
_journal_volume 19
_journal_year 2017
_chemical_absolute_configuration ad
_chemical_formula_sum 'C45 H84 Cd N27 O35 S'
_chemical_formula_weight 1707.85
_chemical_name_common {Cd(H2O)5(L-Met)@TMeQ[6]}.(NO3)2.10H2O
_chemical_name_systematic complex4
_space_group_IT_number 1
_symmetry_cell_setting triclinic
_symmetry_space_group_name_Hall 'P 1'
_symmetry_space_group_name_H-M 'P 1'
_atom_sites_solution_hydrogens geom
_atom_sites_solution_primary direct
_atom_sites_solution_secondary difmap
_audit_creation_method SHELXL-97
_audit_update_record
;
2017-03-18 deposited with the CCDC.
2017-03-21 downloaded from the CCDC.
;
_cell_angle_alpha 117.301(2)
_cell_angle_beta 93.649(2)
_cell_angle_gamma 105.198(2)
_cell_formula_units_Z 1
_cell_length_a 12.0385(11)
_cell_length_b 12.9653(6)
_cell_length_c 12.9988(6)
_cell_measurement_reflns_used 4858
_cell_measurement_temperature 293(2)
_cell_measurement_theta_max 27.23
_cell_measurement_theta_min 2.26
_cell_volume 1699.4(2)
_computing_cell_refinement 'Bruker SMART'
_computing_data_collection 'Bruker SMART'
_computing_data_reduction 'Bruker SAINT'
_computing_molecular_graphics 'Bruker SHELXTL'
_computing_publication_material 'Bruker SHELXTL'
_computing_structure_refinement 'SHELXL-97 (Sheldrick, 1997)'
_computing_structure_solution 'SHELXS-97 (Sheldrick, 1990)'
_diffrn_ambient_temperature 293(2)
_diffrn_measured_fraction_theta_full 0.965
_diffrn_measured_fraction_theta_max 0.965
_diffrn_measurement_device_type 'Bruker CCD Area Detector'
_diffrn_measurement_method '\f and \w scan'
_diffrn_radiation_monochromator graphite
_diffrn_radiation_source 'fine-focus sealed tube'
_diffrn_radiation_type MoK\a
_diffrn_radiation_wavelength 0.71073
_diffrn_reflns_av_R_equivalents 0.0527
_diffrn_reflns_av_sigmaI/netI 0.0614
_diffrn_reflns_limit_h_max 14
_diffrn_reflns_limit_h_min -14
_diffrn_reflns_limit_k_max 15
_diffrn_reflns_limit_k_min -15
_diffrn_reflns_limit_l_max 15
_diffrn_reflns_limit_l_min -15
_diffrn_reflns_number 18398
_diffrn_reflns_theta_full 26.00
_diffrn_reflns_theta_max 26.00
_diffrn_reflns_theta_min 1.79
_diffrn_standards_decay_% none
_exptl_absorpt_coefficient_mu 0.468
_exptl_absorpt_correction_T_max 0.9123
_exptl_absorpt_correction_T_min 0.8920
_exptl_absorpt_correction_type multi-scan
_exptl_absorpt_process_details 'SADABS (Bruker, 2008)'
_exptl_crystal_colour colorless
_exptl_crystal_density_diffrn 1.669
_exptl_crystal_density_meas ?
_exptl_crystal_density_method 'not measured'
_exptl_crystal_description block
_exptl_crystal_F_000 887
_exptl_crystal_recrystallization_method 'Vapour deposition'
_exptl_crystal_size_max 0.25
_exptl_crystal_size_mid 0.24
_exptl_crystal_size_min 0.20
_refine_diff_density_max 2.433
_refine_diff_density_min -0.721
_refine_diff_density_rms 0.175
_refine_ls_abs_structure_details 'Flack (1983), 3577 Friedel pairs'
_refine_ls_abs_structure_Flack 0.00(16)
_refine_ls_extinction_method none
_refine_ls_goodness_of_fit_ref 1.003
_refine_ls_hydrogen_treatment mixed
_refine_ls_matrix_type full
_refine_ls_number_parameters 974
_refine_ls_number_reflns 6445
_refine_ls_number_restraints 15
_refine_ls_restrained_S_all 1.013
_refine_ls_R_factor_all 0.0953
_refine_ls_R_factor_gt 0.0853
_refine_ls_shift/su_max 0.078
_refine_ls_shift/su_mean 0.006
_refine_ls_structure_factor_coef Fsqd
_refine_ls_weighting_details 'calc w=1/[\s^2^(Fo^2^)+(0.2220P)^2^+0.0000P] where P=(Fo^2^+2Fc^2^)/3'
_refine_ls_weighting_scheme calc
_refine_ls_wR_factor_gt 0.2200
_refine_ls_wR_factor_ref 0.2464
_reflns_number_gt 5676
_reflns_number_total 6445
_reflns_threshold_expression >2sigma(I)
_cod_data_source_file c7ce00340d2.cif
_cod_data_source_block p
_cod_depositor_comments
;
The following automatic conversions were performed:

'_symmetry_cell_setting' value 'Triclinic' changed to 'triclinic'
according to
/home/data/users/saulius/crontab/automatic-downloads/rss-feeds/RSC/lib/dictionaries/cif_core.dic
dictionary named 'cif_core.dic' version 2.4.2 from 2011-04-26.

'_exptl_crystal_density_meas' value 'not measured' was changed to '?'
- the value is perceived as not measured.

Automatic conversion script
Id: cif_fix_values 4973 2017-02-22 13:04:09Z antanas 

 Adding full bibliography for 7227908--7227914.cif.
;
_cod_original_cell_volume 1699.36(19)
_cod_original_sg_symbol_H-M P1
_cod_database_code 7227914

loop_
_symmetry_equiv_pos_as_xyz
'x, y, z'

loop_
_atom_site_label
_atom_site_type_symbol
_atom_site_fract_x
_atom_site_fract_y
_atom_site_fract_z
_atom_site_U_iso_or_equiv
_atom_site_adp_type
_atom_site_occupancy
_atom_site_symmetry_multiplicity
_atom_site_calc_flag
_atom_site_refinement_flags
C1 C 0.4669(3) 0.0943(4) 0.7435(4) 0.0278(11) Uani 1 1 d .
H1 H 0.5495 0.1476 0.7730 0.033 Uiso 1 1 calc R
C2 C 0.4354(4) 0.0152(4) 0.6069(4) 0.0302(11) Uani 1 1 d .
H2 H 0.5025 0.0354 0.5727 0.036 Uiso 1 1 calc R
C3 C 0.4123(4) 0.2108(4) 1.0380(4) 0.0329(12) Uani 1 1 d .
H3 H 0.4944 0.2642 1.0741 0.039 Uiso 1 1 calc R
C4 C 0.3362(3) 0.2236(4) 1.1330(4) 0.0243(10) Uani 1 1 d .
H4 H 0.3828 0.2878 1.2121 0.029 Uiso 1 1 calc R
C5 C 0.0545(4) 0.1385(4) 1.2264(4) 0.0293(11) Uani 1 1 d .
C6 C -0.0800(4) 0.0518(4) 1.1789(4) 0.0282(11) Uani 1 1 d .
C7 C -0.3074(4) -0.1963(4) 0.8999(3) 0.0278(11) Uani 1 1 d .
H7 H -0.3754 -0.2137 0.9341 0.033 Uiso 1 1 calc R
C8 C -0.3356(4) -0.2765(4) 0.7617(4) 0.0346(13) Uani 1 1 d .
H8 H -0.4177 -0.3309 0.7307 0.042 Uiso 1 1 calc R
C9 C -0.2731(4) -0.3915(4) 0.4715(3) 0.0270(11) Uani 1 1 d .
H9 H -0.3545 -0.4476 0.4385 0.032 Uiso 1 1 calc R
C10 C -0.2037(3) -0.4074(3) 0.3720(3) 0.0212(10) Uani 1 1 d .
H10 H -0.2515 -0.4724 0.2937 0.025 Uiso 1 1 calc R
C11 C 0.0785(4) -0.3181(3) 0.2766(4) 0.0279(11) Uani 1 1 d .
C12 C 0.2102(4) -0.2278(4) 0.3252(4) 0.0321(12) Uani 1 1 d .
C13 C -0.2811(3) -0.0707(4) 0.8139(4) 0.0319(11) Uani 1 1 d .
C14 C -0.3499(3) -0.2191(3) 0.6015(3) 0.0256(9) Uani 1 1 d .
H14A H -0.3577 -0.1467 0.6009 0.031 Uiso 1 1 calc R
H14B H -0.4273 -0.2814 0.5698 0.031 Uiso 1 1 calc R
C15 C -0.2200(3) -0.2102(3) 0.4639(4) 0.0240(10) Uani 1 1 d .
C16 C -0.1175(4) -0.2614(4) 0.2970(3) 0.0274(11) Uani 1 1 d .
H16A H -0.1346 -0.1917 0.2983 0.033 Uiso 1 1 calc R
H16B H -0.1515 -0.3315 0.2181 0.033 Uiso 1 1 calc R
C17 C 0.0822(3) -0.1105(4) 0.3793(4) 0.0279(11) Uani 1 1 d .
C18 C 0.2926(4) 0.0098(4) 0.4487(4) 0.0343(12) Uani 1 1 d .
H18A H 0.3565 0.0042 0.4067 0.041 Uiso 1 1 calc R
H18B H 0.2649 0.0733 0.4476 0.041 Uiso 1 1 calc R
C19 C 0.4002(4) 0.2741(4) 0.8798(4) 0.0338(12) Uani 1 1 d .
H19A H 0.4835 0.3210 0.9106 0.041 Uiso 1 1 calc R
H19B H 0.3610 0.3254 0.8676 0.041 Uiso 1 1 calc R
C20 C 0.2541(4) 0.2791(4) 1.0066(4) 0.0382(13) Uani 1 1 d .
C21 C 0.1651(4) 0.3054(4) 1.1782(5) 0.0376(14) Uani 1 1 d .
H21A H 0.2099 0.3494 1.2593 0.045 Uiso 1 1 calc R
H21B H 0.1412 0.3637 1.1627 0.045 Uiso 1 1 calc R
C22 C -0.0429(4) 0.1797(4) 1.0950(4) 0.0357(12) Uani 1 1 d .
C23 C -0.2475(3) 0.0366(4) 1.0317(4) 0.0308(12) Uani 1 1 d .
H23A H -0.2987 0.0164 1.0791 0.037 Uiso 1 1 calc R
H23B H -0.2650 0.1013 1.0227 0.037 Uiso 1 1 calc R
C24 C 0.3519(4) 0.0263(4) 1.0416(4) 0.0279(11) Uani 1 1 d .
C25 C 0.2459(4) 0.0775(4) 1.2069(4) 0.0305(11) Uani 1 1 d .
H25A H 0.2789 0.1463 1.2866 0.037 Uiso 1 1 calc R
H25B H 0.2630 0.0074 1.2043 0.037 Uiso 1 1 calc R
C26 C 0.0467(4) -0.0682(4) 1.1284(3) 0.0310(11) Uani 1 1 d .
C27 C -0.1668(5) -0.1869(4) 1.0611(3) 0.0348(12) Uani 1 1 d .
H27A H -0.1410 -0.2505 1.0642 0.042 Uiso 1 1 calc R
H27B H -0.2312 -0.1790 1.1023 0.042 Uiso 1 1 calc R
C28 C -0.1916(3) -0.3233(4) 0.8476(4) 0.0273(11) Uani 1 1 d .
C29 C -0.2597(4) -0.4501(3) 0.6327(4) 0.0278(10) Uani 1 1 d .
H29A H -0.3419 -0.5004 0.5982 0.033 Uiso 1 1 calc R
H29B H -0.2194 -0.4986 0.6485 0.033 Uiso 1 1 calc R
C30 C -0.1181(4) -0.4594(4) 0.5010(4) 0.0269(11) Uani 1 1 d .
C31 C -0.0293(4) -0.4860(4) 0.3265(4) 0.0291(11) Uani 1 1 d .
H31A H -0.0028 -0.5429 0.3422 0.035 Uiso 1 1 calc R
H31B H -0.0758 -0.5311 0.2461 0.035 Uiso 1 1 calc R
C32 C 0.1789(3) -0.3583(4) 0.4078(4) 0.0266(11) Uani 1 1 d .
C33 C 0.3787(4) -0.2157(4) 0.4706(4) 0.0276(11) Uani 1 1 d .
H33A H 0.3963 -0.2807 0.4790 0.033 Uiso 1 1 calc R
H33B H 0.4290 -0.1962 0.4222 0.033 Uiso 1 1 calc R
C34 C 0.4150(3) -0.1124(4) 0.6913(4) 0.0287(11) Uani 1 1 d .
C35 C 0.4837(4) 0.0376(4) 0.9055(4) 0.0354(12) Uani 1 1 d .
H35A H 0.4931 -0.0338 0.9071 0.042 Uiso 1 1 calc R
H35B H 0.5601 0.1014 0.9375 0.042 Uiso 1 1 calc R
C36 C 0.0404(5) -0.3996(5) 0.1446(4) 0.0390(14) Uani 1 1 d .
H36A H 0.0453 -0.3498 0.1074 0.059 Uiso 1 1 calc R
H36B H -0.0395 -0.4525 0.1248 0.059 Uiso 1 1 calc R
H36C H 0.0909 -0.4485 0.1170 0.059 Uiso 1 1 calc R
C37 C 0.2800(5) -0.2409(5) 0.2276(5) 0.0470(16) Uani 1 1 d .
H37A H 0.2858 -0.3220 0.1889 0.071 Uiso 1 1 calc R
H37B H 0.3577 -0.1813 0.2622 0.071 Uiso 1 1 calc R
H37C H 0.2403 -0.2275 0.1708 0.071 Uiso 1 1 calc R
C38 C -0.1528(4) 0.0658(5) 1.2729(4) 0.0405(14) Uani 1 1 d .
H38A H -0.1197 0.0455 1.3275 0.061 Uiso 1 1 calc R
H38B H -0.2324 0.0117 1.2358 0.061 Uiso 1 1 calc R
H38C H -0.1523 0.1492 1.3150 0.061 Uiso 1 1 calc R
C39 C 0.0940(4) 0.2223(5) 1.3604(4) 0.0360(14) Uani 1 1 d .
H39A H 0.0893 0.1731 1.3982 0.054 Uiso 1 1 calc R
H39B H 0.0437 0.2715 1.3879 0.054 Uiso 1 1 calc R
H39C H 0.1739 0.2749 1.3795 0.054 Uiso 1 1 calc R
C40 C 0.1417(6) -0.1944(5) 0.7792(6) 0.0502(19) Uani 1 1 d .
H40A H 0.1319 -0.2316 0.6938 0.060 Uiso 1 1 calc R
H40B H 0.2235 -0.1438 0.8153 0.060 Uiso 1 1 calc R
C41 C 0.1087(6) -0.2903(7) 0.8130(7) 0.067(2) Uani 1 1 d .
H41A H 0.0283 -0.3429 0.7721 0.080 Uiso 1 1 calc R
H41B H 0.1108 -0.2514 0.8974 0.080 Uiso 1 1 calc R
C42 C 0.1893(6) -0.3712(5) 0.7848(5) 0.0516(18) Uani 1 1 d .
H42 H 0.2669 -0.3233 0.8385 0.062 Uiso 1 1 calc R
C43 C 0.1290(4) -0.4824(6) 0.8037(5) 0.0500(17) Uani 1 1 d .
C44 C 0.059(4) -0.028(4) 0.763(4) 0.324(3) Uani 1 1 d U
H44A H 0.0058 0.0192 0.7819 0.486 Uiso 1 1 calc R
H44B H 0.0396 -0.0841 0.6791 0.486 Uiso 1 1 calc R
H44C H 0.1382 0.0266 0.7854 0.486 Uiso 1 1 calc R
C45 C 0.3186(4) 0.1423(4) 0.6639(4) 0.0288(11) Uani 1 1 d .
N1 N 0.3852(3) 0.1656(3) 0.7666(3) 0.0293(9) Uani 1 1 d .
N2 N 0.3549(3) 0.2456(3) 0.9636(3) 0.0283(10) Uani 1 1 d .
N3 N 0.2409(3) 0.2576(3) 1.0986(3) 0.0322(10) Uani 1 1 d .
N4 N 0.0605(3) 0.2106(3) 1.1663(3) 0.0330(10) Uani 1 1 d .
N5 N -0.1257(3) 0.0814(3) 1.0934(3) 0.0336(11) Uani 1 1 d .
N6 N -0.2718(3) -0.0702(4) 0.9167(4) 0.0349(11) Uani 1 1 d .
N7 N -0.3107(3) -0.1888(3) 0.7200(3) 0.0278(9) Uani 1 1 d .
N8 N -0.2700(3) -0.2647(3) 0.5242(3) 0.0261(9) Uani 1 1 d .
N9 N -0.1718(3) -0.2878(3) 0.3814(3) 0.0245(8) Uani 1 1 d .
N10 N 0.0097(3) -0.2339(3) 0.3209(3) 0.0243(9) Uani 1 1 d .
N11 N 0.1972(3) -0.1066(3) 0.3867(3) 0.0287(10) Uani 1 1 d .
N12 N 0.3375(3) 0.0458(3) 0.5707(3) 0.0280(10) Uani 1 1 d .
N13 N -0.2097(3) -0.2246(3) 0.9390(3) 0.0276(10) Uani 1 1 d .
N14 N -0.2531(3) -0.3468(3) 0.7412(3) 0.0304(10) Uani 1 1 d .
N15 N -0.2101(3) -0.4219(3) 0.5471(3) 0.0265(9) Uani 1 1 d .
N16 N -0.1030(3) -0.4372(3) 0.4087(3) 0.0277(9) Uani 1 1 d .
N17 N 0.0719(3) -0.3900(3) 0.3367(3) 0.0278(9) Uani 1 1 d .
N18 N 0.2562(3) -0.2614(4) 0.4090(3) 0.0331(10) Uani 1 1 d .
N19 N 0.4074(3) -0.1081(3) 0.5867(3) 0.0297(9) Uani 1 1 d .
N20 N 0.4423(3) 0.0051(3) 0.7832(3) 0.0299(10) Uani 1 1 d .
N21 N 0.4021(3) 0.0805(3) 0.9790(3) 0.0309(10) Uani 1 1 d .
N22 N 0.3028(3) 0.1070(3) 1.1261(3) 0.0305(10) Uani 1 1 d .
N23 N 0.1194(3) 0.0495(3) 1.1827(3) 0.0288(10) Uani 1 1 d .
N24 N -0.0703(3) -0.0717(3) 1.1224(3) 0.0272(9) Uani 1 1 d .
N27 N -0.3510(4) 0.2593(5) 1.2485(4) 0.0481(15) Uani 1 1 d .
N26 N 0.2023(5) -0.4199(4) 0.6625(4) 0.0554(15) Uani 1 1 d .
H26A H 0.2368 -0.3581 0.6501 0.083 Uiso 1 1 calc R
H26B H 0.1316 -0.4631 0.6142 0.083 Uiso 1 1 calc R
H26C H 0.2464 -0.4684 0.6483 0.083 Uiso 1 1 calc R
O1 O 0.2003(3) 0.3277(3) 0.9722(3) 0.0515(10) Uani 1 1 d .
O2 O -0.2714(4) 0.0213(3) 0.8027(3) 0.0457(11) Uani 1 1 d .
O1W O -0.1642(5) -0.7196(4) 0.5431(4) 0.0619(14) Uani 1 1 d .
O3 O -0.0638(3) 0.2315(3) 1.0398(3) 0.0425(9) Uani 1 1 d .
O2W O 0.0100(4) -0.8571(5) 0.6200(5) 0.072(2) Uani 1 1 d .
O4 O -0.2176(3) -0.1093(3) 0.4770(3) 0.0423(10) Uani 1 1 d .
O3W O -0.2481(4) -0.8955(3) 0.6479(4) 0.0479(12) Uani 1 1 d .
O5 O 0.0459(3) -0.0217(3) 0.4161(3) 0.0343(9) Uani 1 1 d .
O4W O -0.0135(5) -0.6732(6) 0.8892(5) 0.079(2) Uani 1 1 d .
O6 O 0.1977(3) -0.4132(3) 0.4612(3) 0.0372(9) Uani 1 1 d .
O5W O -0.2152(4) -0.6237(4) 0.8019(4) 0.0573(14) Uani 1 1 d .
O7 O -0.0580(3) -0.5046(3) 0.5364(3) 0.0409(9) Uani 1 1 d .
O6W O -0.4379(7) -0.4689(6) 0.8541(7) 0.122(3) Uani 1 1 d .
O8 O 0.4023(3) -0.2052(3) 0.6993(3) 0.0389(11) Uani 1 1 d .
O7W O -0.4364(5) -0.6942(5) 0.6700(5) 0.0773(19) Uani 1 1 d .
O9 O 0.3473(3) -0.0748(3) 1.0234(3) 0.0402(10) Uani 1 1 d .
O8W O 0.3896(7) -0.4139(6) 0.9876(6) 0.093(3) Uani 1 1 d .
O10 O -0.1303(3) -0.3822(3) 0.8575(3) 0.0372(9) Uani 1 1 d .
O9W O 0.5180(4) -0.1576(5) 1.1052(5) 0.0793(16) Uani 1 1 d .
O11 O 0.0778(3) -0.1593(3) 1.0951(3) 0.0393(9) Uani 1 1 d .
O10W O 0.3299(7) -0.5785(6) 0.6440(7) 0.105(2) Uani 1 1 d .
O20 O -0.3472(10) 0.3348(7) 1.3560(7) 0.124(4) Uani 1 1 d .
O19 O -0.2990(6) 0.2897(6) 1.1855(6) 0.093(2) Uani 1 1 d .
O18 O -0.4179(5) 0.1542(5) 1.2143(5) 0.0699(19) Uani 1 1 d .
O13 O 0.0538(5) -0.5655(4) 0.7180(5) 0.0710(17) Uani 1 1 d .
O14 O 0.1593(6) -0.4691(5) 0.9026(5) 0.0790(19) Uani 1 1 d .
O12 O 0.2543(3) 0.1993(3) 0.6591(3) 0.0382(9) Uani 1 1 d .
S1 S 0.0461(2) -0.1001(2) 0.8303(3) 0.0936(8) Uani 1 1 d .
Cd1 Cd -0.08854(3) -0.72324(3) 0.70369(3) 0.04057(9) Uani 1 1 d .
O11W O -0.3224(6) -0.4767(8) 0.0565(8) 0.109(3) Uani 1 1 d .
O12W O 0.5879(5) -0.0830(6) 0.3486(6) 0.090(2) Uani 1 1 d .
O13W O -0.2608(7) -0.6843(7) 0.9744(8) 0.123(2) Uani 1 1 d .
O14W O -0.3997(7) -0.8469(8) 0.4349(6) 0.108(3) Uani 1 1 d .
N25 N -0.5247(4) -0.4434(5) 0.2579(4) 0.097(4) Uani 1 1 d D
O15 O -0.5599(9) -0.4688(6) 0.3351(5) 0.171(6) Uani 1 1 d D
O16 O -0.5919(8) -0.4875(10) 0.1610(5) 0.305(17) Uani 1 1 d D
O17 O -0.4330(6) -0.3566(7) 0.2875(9) 0.186(5) Uani 1 1 d D

loop_
_atom_site_aniso_label
_atom_site_aniso_U_11
_atom_site_aniso_U_22
_atom_site_aniso_U_33
_atom_site_aniso_U_23
_atom_site_aniso_U_13
_atom_site_aniso_U_12
C1 0.0215(15) 0.0330(17) 0.0279(17) 0.0143(13) 0.0055(13) 0.0087(13)
C2 0.0216(16) 0.0428(17) 0.0281(16) 0.0215(12) 0.0051(13) 0.0060(14)
C3 0.0295(17) 0.0387(16) 0.0413(17) 0.0276(12) 0.0133(14) 0.0116(14)
C4 0.0263(15) 0.0260(15) 0.0204(15) 0.0098(11) 0.0100(12) 0.0102(12)
C5 0.0434(19) 0.0298(15) 0.0193(16) 0.0120(12) 0.0120(14) 0.0179(14)
C6 0.0386(18) 0.0241(15) 0.0192(16) 0.0079(12) 0.0093(14) 0.0107(14)
C7 0.0347(17) 0.0311(15) 0.0209(15) 0.0147(11) 0.0120(13) 0.0105(14)
C8 0.0274(18) 0.0409(19) 0.0283(18) 0.0159(14) 0.0045(14) 0.0028(16)
C9 0.0221(16) 0.0365(17) 0.0186(15) 0.0137(12) 0.0037(12) 0.0037(14)
C10 0.0243(15) 0.0171(13) 0.0176(14) 0.0066(10) 0.0016(12) 0.0043(12)
C11 0.047(2) 0.0190(13) 0.0187(15) 0.0107(10) 0.0067(14) 0.0101(14)
C12 0.0343(18) 0.0358(16) 0.0331(17) 0.0216(12) 0.0146(14) 0.0113(15)
C13 0.0224(14) 0.0545(18) 0.0347(17) 0.0278(13) 0.0158(13) 0.0233(13)
C14 0.0250(14) 0.0376(13) 0.0329(15) 0.0261(10) 0.0135(12) 0.0202(11)
C15 0.0192(14) 0.0314(14) 0.0265(16) 0.0147(11) 0.0044(12) 0.0156(11)
C16 0.0324(18) 0.0360(16) 0.0162(14) 0.0154(11) 0.0046(13) 0.0100(14)
C17 0.0219(16) 0.0412(17) 0.0203(15) 0.0161(12) 0.0000(13) 0.0092(14)
C18 0.0282(18) 0.0515(17) 0.0326(15) 0.0314(12) 0.0095(13) 0.0062(15)
C19 0.039(2) 0.0303(16) 0.0356(17) 0.0200(12) 0.0180(15) 0.0082(15)
C20 0.0354(19) 0.0482(18) 0.043(2) 0.0286(14) 0.0114(16) 0.0194(15)
C21 0.041(2) 0.0244(17) 0.044(2) 0.0154(14) 0.0173(17) 0.0076(16)
C22 0.050(2) 0.0364(17) 0.0297(16) 0.0217(12) 0.0187(15) 0.0149(16)
C23 0.0253(15) 0.0309(16) 0.033(2) 0.0085(14) 0.0045(14) 0.0184(13)
C24 0.0299(17) 0.0335(17) 0.0195(15) 0.0121(12) 0.0113(13) 0.0095(14)
C25 0.0259(16) 0.0440(16) 0.0282(16) 0.0237(12) -0.0023(13) 0.0122(14)
C26 0.0417(19) 0.0430(16) 0.0195(14) 0.0215(11) 0.0117(13) 0.0183(15)
C27 0.055(2) 0.0390(15) 0.0215(14) 0.0247(11) 0.0117(15) 0.0129(17)
C28 0.0250(16) 0.0282(14) 0.0340(17) 0.0187(11) 0.0078(13) 0.0099(13)
C29 0.0289(16) 0.0329(13) 0.0412(16) 0.0290(10) 0.0143(13) 0.0176(12)
C30 0.0309(18) 0.0269(14) 0.0216(15) 0.0133(11) -0.0027(14) 0.0072(14)
C31 0.0404(18) 0.0293(16) 0.0219(16) 0.0118(12) 0.0140(14) 0.0174(14)
C32 0.0294(16) 0.0263(16) 0.0222(16) 0.0077(12) 0.0094(13) 0.0135(13)
C33 0.0274(15) 0.0323(17) 0.0191(16) 0.0066(13) 0.0047(13) 0.0154(13)
C34 0.0171(12) 0.0479(16) 0.0375(17) 0.0251(12) 0.0172(12) 0.0254(11)
C35 0.0405(18) 0.0519(19) 0.0247(16) 0.0225(13) 0.0099(14) 0.0242(15)
C36 0.043(2) 0.043(2) 0.0279(19) 0.0170(15) 0.0079(16) 0.0086(18)
C37 0.047(2) 0.059(2) 0.044(2) 0.0292(17) 0.0266(17) 0.0196(19)
C38 0.039(2) 0.054(2) 0.0319(19) 0.0212(16) 0.0181(16) 0.0187(18)
C39 0.048(2) 0.039(2) 0.0150(16) 0.0088(14) 0.0124(15) 0.0128(18)
C40 0.055(3) 0.039(2) 0.042(3) 0.010(2) 0.011(2) 0.014(2)
C41 0.063(3) 0.055(3) 0.059(3) 0.011(3) 0.029(3) 0.012(3)
C42 0.061(3) 0.047(2) 0.045(2) 0.0245(17) 0.007(2) 0.012(2)
C43 0.028(2) 0.065(3) 0.060(3) 0.0374(19) 0.0134(18) 0.006(2)
C44 0.324(3) 0.325(3) 0.325(3) 0.161(2) 0.070(3) 0.106(2)
C45 0.0266(17) 0.0254(14) 0.0347(17) 0.0180(12) 0.0087(14) 0.0025(14)
N1 0.0409(16) 0.0302(12) 0.0242(13) 0.0161(10) 0.0072(12) 0.0176(12)
N2 0.0324(16) 0.0332(14) 0.0210(13) 0.0155(10) 0.0040(12) 0.0097(12)
N3 0.0227(13) 0.0435(15) 0.0397(16) 0.0232(12) 0.0147(12) 0.0179(11)
N4 0.0244(14) 0.0452(15) 0.0401(15) 0.0298(11) 0.0093(12) 0.0106(12)
N5 0.0378(17) 0.0361(15) 0.0319(15) 0.0204(11) 0.0108(13) 0.0120(14)
N6 0.0388(16) 0.0389(15) 0.0308(17) 0.0138(12) 0.0115(13) 0.0243(13)
N7 0.0202(12) 0.0377(13) 0.0325(15) 0.0194(11) 0.0076(11) 0.0158(11)
N8 0.0318(13) 0.0265(12) 0.0301(14) 0.0158(10) 0.0118(11) 0.0201(10)
N9 0.0199(12) 0.0372(12) 0.0278(13) 0.0216(9) 0.0071(10) 0.0153(10)
N10 0.0246(13) 0.0298(13) 0.0174(13) 0.0090(10) 0.0045(11) 0.0126(11)
N11 0.0301(15) 0.0265(13) 0.0295(15) 0.0125(11) 0.0069(12) 0.0116(12)
N12 0.0175(13) 0.0284(13) 0.0386(16) 0.0173(11) 0.0060(12) 0.0067(11)
N13 0.0280(14) 0.0294(13) 0.0244(14) 0.0115(11) 0.0033(12) 0.0120(11)
N14 0.0344(16) 0.0300(14) 0.0269(14) 0.0150(11) 0.0088(12) 0.0083(13)
N15 0.0375(15) 0.0221(11) 0.0251(13) 0.0139(9) 0.0068(12) 0.0131(11)
N16 0.0320(14) 0.0387(13) 0.0288(13) 0.0243(9) 0.0160(11) 0.0198(11)
N17 0.0269(14) 0.0389(13) 0.0285(13) 0.0242(10) 0.0081(11) 0.0124(11)
N18 0.0307(16) 0.0426(15) 0.0304(15) 0.0222(11) 0.0047(12) 0.0108(13)
N19 0.0285(13) 0.0401(13) 0.0310(14) 0.0211(10) 0.0079(11) 0.0200(11)
N20 0.0335(16) 0.0355(13) 0.0289(14) 0.0222(10) 0.0071(12) 0.0114(12)
N21 0.0300(15) 0.0407(15) 0.0222(14) 0.0168(11) 0.0065(12) 0.0095(13)
N22 0.0338(16) 0.0310(13) 0.0310(15) 0.0163(11) 0.0063(13) 0.0151(12)
N23 0.0238(13) 0.0350(14) 0.0324(15) 0.0193(11) 0.0078(11) 0.0113(11)
N24 0.0238(13) 0.0365(14) 0.0237(14) 0.0154(10) 0.0039(11) 0.0128(11)
N27 0.052(2) 0.055(2) 0.0345(19) 0.0212(16) 0.0009(17) 0.0168(19)
N26 0.083(3) 0.0536(19) 0.0417(18) 0.0338(13) 0.0213(19) 0.019(2)
O1 0.0577(16) 0.0797(15) 0.0590(15) 0.0539(11) 0.0284(13) 0.0448(13)
O2 0.0633(19) 0.0412(14) 0.0454(16) 0.0260(11) 0.0175(14) 0.0260(13)
O1W 0.077(3) 0.0695(19) 0.0486(18) 0.0354(14) 0.0033(18) 0.0282(18)
O3 0.0411(15) 0.0579(12) 0.0530(14) 0.0428(9) 0.0098(12) 0.0241(11)
O2W 0.057(2) 0.054(2) 0.079(3) 0.010(2) 0.013(2) 0.0211(19)
O4 0.0535(16) 0.0386(13) 0.0471(15) 0.0250(11) 0.0239(13) 0.0233(12)
O3W 0.0453(18) 0.0365(14) 0.0612(19) 0.0289(12) 0.0042(15) 0.0048(14)
O5 0.0392(13) 0.0291(11) 0.0440(14) 0.0202(9) 0.0149(11) 0.0200(10)
O4W 0.066(3) 0.122(4) 0.051(2) 0.043(2) 0.0173(19) 0.033(3)
O6 0.0381(14) 0.0439(12) 0.0411(14) 0.0283(10) 0.0090(12) 0.0166(11)
O5W 0.074(2) 0.0384(16) 0.063(2) 0.0226(14) 0.0286(18) 0.0248(16)
O7 0.0442(14) 0.0598(13) 0.0432(13) 0.0366(10) 0.0169(11) 0.0311(11)
O6W 0.134(4) 0.080(3) 0.155(4) 0.063(3) 0.092(3) 0.017(3)
O8 0.0458(16) 0.0498(16) 0.0369(14) 0.0294(11) 0.0119(12) 0.0238(13)
O7W 0.075(3) 0.075(2) 0.085(3) 0.046(2) 0.022(2) 0.016(2)
O9 0.0465(16) 0.0348(13) 0.0408(15) 0.0199(10) 0.0109(13) 0.0128(12)
O8W 0.113(4) 0.084(4) 0.070(3) 0.030(3) 0.033(3) 0.029(3)
O10 0.0497(16) 0.0349(12) 0.0266(13) 0.0145(10) 0.0017(12) 0.0161(12)
O9W 0.069(2) 0.117(2) 0.106(3) 0.0782(19) 0.0522(18) 0.0595(18)
O11 0.0451(15) 0.0423(13) 0.0383(14) 0.0222(10) 0.0074(12) 0.0221(11)
O10W 0.118(4) 0.092(3) 0.154(4) 0.085(2) 0.059(3) 0.056(3)
O20 0.185(7) 0.069(4) 0.069(4) 0.013(3) 0.043(4) 0.003(5)
O19 0.116(4) 0.069(3) 0.075(3) 0.025(2) 0.049(3) 0.016(3)
O18 0.065(3) 0.051(2) 0.058(3) 0.013(2) -0.006(2) -0.003(2)
O13 0.069(3) 0.0569(18) 0.098(3) 0.0503(16) 0.018(2) 0.0136(19)
O14 0.090(4) 0.080(3) 0.064(2) 0.0436(18) 0.004(2) 0.013(3)
O12 0.0425(15) 0.0379(12) 0.0455(15) 0.0257(10) 0.0117(12) 0.0199(11)
S1 0.0878(10) 0.0914(10) 0.1380(14) 0.0701(9) 0.0591(9) 0.0507(8)
Cd1 0.05047(15) 0.03855(11) 0.04073(12) 0.02369(8) 0.01414(11) 0.01787(10)
O11W 0.074(4) 0.097(5) 0.090(5) 0.011(4) 0.006(3) -0.004(4)
O12W 0.056(3) 0.116(3) 0.119(3) 0.082(2) 0.015(2) 0.015(2)
O13W 0.085(3) 0.169(3) 0.196(4) 0.146(3) 0.048(3) 0.055(3)
O14W 0.091(4) 0.174(4) 0.090(3) 0.091(2) 0.029(3) 0.038(4)
N25 0.085(4) 0.090(5) 0.100(6) 0.028(4) 0.020(4) 0.041(3)
O15 0.208(12) 0.118(7) 0.135(8) 0.041(6) 0.021(8) 0.022(8)
O16 0.54(4) 0.106(8) 0.173(13) 0.062(8) 0.01(2) -0.003(16)
O17 0.112(6) 0.227(7) 0.296(10) 0.192(6) 0.059(6) 0.049(6)

loop_
_atom_type_symbol
_atom_type_description
_atom_type_scat_dispersion_real
_atom_type_scat_dispersion_imag
_atom_type_scat_source
C C 0.0033 0.0016 'International Tables Vol C Tables 4.2.6.8 and 6.1.1.4'
H H 0.0000 0.0000 'International Tables Vol C Tables 4.2.6.8 and 6.1.1.4'
N N 0.0061 0.0033 'International Tables Vol C Tables 4.2.6.8 and 6.1.1.4'
O O 0.0106 0.0060 'International Tables Vol C Tables 4.2.6.8 and 6.1.1.4'
S S 0.1246 0.1234 'International Tables Vol C Tables 4.2.6.8 and 6.1.1.4'
Cd Cd -0.8075 1.2024 'International Tables Vol C Tables 4.2.6.8 and 6.1.1.4'

loop_
_geom_angle_atom_site_label_1
_geom_angle_atom_site_label_2
_geom_angle_atom_site_label_3
_geom_angle
N20 C1 N1 114.1(4)
N20 C1 C2 103.8(3)
N1 C1 C2 102.4(4)
N19 C2 N12 115.6(3)
N19 C2 C1 103.4(4)
N12 C2 C1 104.3(4)
N2 C3 N21 113.9(3)
N2 C3 C4 103.7(4)
N21 C3 C4 103.5(4)
N22 C4 N3 115.5(3)
N22 C4 C3 104.5(3)
N3 C4 C3 104.8(4)
N4 C5 N23 113.9(4)
N4 C5 C39 110.8(4)
N23 C5 C39 111.1(4)
N4 C5 C6 101.9(4)
N23 C5 C6 102.8(3)
C39 C5 C6 115.8(4)
N5 C6 N24 112.4(3)
N5 C6 C38 112.2(4)
N24 C6 C38 109.8(4)
N5 C6 C5 103.6(4)
N24 C6 C5 102.7(4)
C38 C6 C5 115.7(3)
N13 C7 N6 112.5(3)
N13 C7 C8 104.2(4)
N6 C7 C8 101.7(4)
N7 C8 N14 114.1(4)
N7 C8 C7 104.7(4)
N14 C8 C7 102.7(4)
N8 C9 N15 116.0(3)
N8 C9 C10 104.1(4)
N15 C9 C10 104.4(4)
N9 C10 N16 114.0(3)
N9 C10 C9 102.4(3)
N16 C10 C9 103.0(4)
N17 C11 N10 111.4(4)
N17 C11 C36 111.3(4)
N10 C11 C36 111.1(4)
N17 C11 C12 103.4(4)
N10 C11 C12 102.9(3)
C36 C11 C12 116.2(4)
N11 C12 N18 111.6(3)
N11 C12 C37 112.1(5)
N18 C12 C37 113.6(5)
N11 C12 C11 103.3(4)
N18 C12 C11 101.8(4)
C37 C12 C11 113.5(3)
O2 C13 N6 125.0(4)
O2 C13 N7 124.1(5)
N6 C13 N7 110.9(5)
N7 C14 N8 113.1(4)
O4 C15 N8 127.3(4)
O4 C15 N9 124.3(5)
N8 C15 N9 108.4(4)
N9 C16 N10 112.7(4)
O5 C17 N11 126.9(4)
O5 C17 N10 124.6(4)
N11 C17 N10 108.5(4)
N12 C18 N11 113.4(4)
N2 C19 N1 112.8(4)
O1 C20 N3 127.2(5)
O1 C20 N2 124.8(5)
N3 C20 N2 107.7(5)
N4 C21 N3 113.4(4)
O3 C22 N4 126.1(4)
O3 C22 N5 123.8(5)
N4 C22 N5 110.0(5)
N6 C23 N5 112.3(4)
O9 C24 N21 125.1(4)
O9 C24 N22 126.5(5)
N21 C24 N22 108.3(4)
N22 C25 N23 114.0(4)
O11 C26 N23 125.6(4)
O11 C26 N24 124.2(4)
N23 C26 N24 110.1(4)
N13 C27 N24 113.6(4)
O10 C28 N13 125.8(4)
O10 C28 N14 124.9(4)
N13 C28 N14 109.3(4)
N14 C29 N15 114.8(4)
O7 C30 N16 124.5(4)
O7 C30 N15 126.3(5)
N16 C30 N15 109.2(4)
N17 C31 N16 112.0(3)
O6 C32 N18 127.0(4)
O6 C32 N17 123.8(4)
N18 C32 N17 109.2(5)
N19 C33 N18 114.4(4)
O8 C34 N20 126.5(5)
O8 C34 N19 125.5(4)
N20 C34 N19 108.0(4)
N21 C35 N20 111.6(4)
C41 C40 S1 108.1(5)
C40 C41 C42 114.1(6)
N26 C42 C41 111.7(7)
N26 C42 C43 108.1(4)
C41 C42 C43 107.4(6)
O13 C43 O14 130.8(7)
O13 C43 C42 112.8(6)
O14 C43 C42 116.3(5)
O12 C45 N12 127.1(4)
O12 C45 N1 124.6(4)
N12 C45 N1 108.4(4)
C45 N1 C19 122.4(4)
C45 N1 C1 112.2(3)
C19 N1 C1 122.6(4)
C19 N2 C3 127.1(4)
C19 N2 C20 120.6(5)
C3 N2 C20 110.7(4)
C20 N3 C4 112.7(4)
C20 N3 C21 121.8(5)
C4 N3 C21 122.0(4)
C22 N4 C21 121.8(5)
C22 N4 C5 113.0(4)
C21 N4 C5 125.2(4)
C22 N5 C23 121.4(5)
C22 N5 C6 110.9(4)
C23 N5 C6 126.4(4)
C13 N6 C23 125.4(5)
C13 N6 C7 112.0(3)
C23 N6 C7 122.0(4)
C13 N7 C14 122.5(4)
C13 N7 C8 110.3(4)
C14 N7 C8 123.8(3)
C15 N8 C9 111.8(3)
C15 N8 C14 122.4(4)
C9 N8 C14 122.0(4)
C15 N9 C16 123.0(4)
C15 N9 C10 112.6(4)
C16 N9 C10 123.1(3)
C17 N10 C16 118.5(4)
C17 N10 C11 111.7(3)
C16 N10 C11 129.1(3)
C17 N11 C18 120.8(4)
C17 N11 C12 113.2(3)
C18 N11 C12 125.9(4)
C45 N12 C18 121.7(4)
C45 N12 C2 111.7(4)
C18 N12 C2 123.5(4)
C28 N13 C27 121.8(4)
C28 N13 C7 111.1(3)
C27 N13 C7 123.5(4)
C28 N14 C29 121.9(4)
C28 N14 C8 110.9(4)
C29 N14 C8 124.6(4)
C30 N15 C29 122.6(4)
C30 N15 C9 111.1(4)
C29 N15 C9 123.1(4)
C30 N16 C31 123.4(4)
C30 N16 C10 111.0(4)
C31 N16 C10 120.8(4)
C32 N17 C31 120.7(4)
C32 N17 C11 111.9(4)
C31 N17 C11 127.4(4)
C32 N18 C33 120.1(5)
C32 N18 C12 113.2(4)
C33 N18 C12 125.6(4)
C34 N19 C2 112.3(3)
C34 N19 C33 123.6(4)
C2 N19 C33 124.1(4)
C34 N20 C1 112.0(4)
C34 N20 C35 121.9(5)
C1 N20 C35 122.4(3)
C24 N21 C35 122.7(5)
C24 N21 C3 110.6(4)
C35 N21 C3 120.3(4)
C24 N22 C4 111.5(4)
C24 N22 C25 121.8(4)
C4 N22 C25 125.8(4)
C26 N23 C25 120.5(4)
C26 N23 C5 112.3(4)
C25 N23 C5 126.6(3)
C26 N24 C27 121.5(4)
C26 N24 C6 112.0(3)
C27 N24 C6 126.5(4)
O19 N27 O18 123.7(5)
O19 N27 O20 122.9(7)
O18 N27 O20 113.3(7)
C43 O13 Cd1 129.7(6)
C44 S1 C40 105.7(19)
O13 Cd1 O4W 90.5(2)
O13 Cd1 O1W 80.7(2)
O4W Cd1 O1W 164.1(2)
O13 Cd1 O2W 93.4(2)
O4W Cd1 O2W 93.9(3)
O1W Cd1 O2W 99.8(2)
O13 Cd1 O3W 167.7(2)
O4W Cd1 O3W 101.8(2)
O1W Cd1 O3W 87.49(17)
O2W Cd1 O3W 85.18(17)
O13 Cd1 O5W 100.38(19)
O4W Cd1 O5W 80.7(2)
O1W Cd1 O5W 87.9(2)
O2W Cd1 O5W 165.2(2)
O3W Cd1 O5W 82.47(15)
O17 N25 O16 119.5(8)
O17 N25 O15 119.0(7)
O16 N25 O15 119.9(7)

loop_
_geom_bond_atom_site_label_1
_geom_bond_atom_site_label_2
_geom_bond_distance
C1 N20 1.441(7)
C1 N1 1.474(6)
C1 C2 1.545(6)
C2 N19 1.435(7)
C2 N12 1.454(7)
C3 N2 1.446(7)
C3 N21 1.466(6)
C3 C4 1.558(7)
C4 N22 1.418(6)
C4 N3 1.446(6)
C5 N4 1.460(7)
C5 N23 1.480(6)
C5 C39 1.526(6)
C5 C6 1.597(6)
C6 N5 1.452(7)
C6 N24 1.465(6)
C6 C38 1.520(7)
C7 N13 1.448(7)
C7 N6 1.483(7)
C7 C8 1.565(6)
C8 N7 1.444(8)
C8 N14 1.474(7)
C9 N8 1.450(6)
C9 N15 1.454(7)
C9 C10 1.549(6)
C10 N9 1.441(6)
C10 N16 1.480(6)
C11 N17 1.457(7)
C11 N10 1.472(6)
C11 C36 1.501(6)
C11 C12 1.583(6)
C12 N11 1.458(6)
C12 N18 1.471(7)
C12 C37 1.536(8)
C13 O2 1.244(7)
C13 N6 1.331(7)
C13 N7 1.381(5)
C14 N7 1.416(6)
C14 N8 1.470(6)
C15 O4 1.231(6)
C15 N8 1.349(7)
C15 N9 1.377(5)
C16 N9 1.438(6)
C16 N10 1.456(5)
C17 O5 1.238(6)
C17 N11 1.367(6)
C17 N10 1.403(5)
C18 N12 1.450(6)
C18 N11 1.451(5)
C19 N2 1.400(7)
C19 N1 1.453(5)
C20 O1 1.205(8)
C20 N3 1.356(8)
C20 N2 1.454(7)
C21 N4 1.453(6)
C21 N3 1.455(7)
C22 O3 1.239(7)
C22 N4 1.349(6)
C22 N5 1.388(7)
C23 N6 1.439(5)
C23 N5 1.452(6)
C24 O9 1.206(7)
C24 N21 1.372(7)
C24 N22 1.415(6)
C25 N22 1.428(7)
C25 N23 1.448(6)
C26 O11 1.226(6)
C26 N23 1.352(5)
C26 N24 1.393(6)
C27 N13 1.440(6)
C27 N24 1.448(5)
C28 O10 1.232(7)
C28 N13 1.372(5)
C28 N14 1.385(6)
C29 N14 1.409(5)
C29 N15 1.439(6)
C30 O7 1.227(7)
C30 N16 1.367(7)
C30 N15 1.387(6)
C31 N17 1.445(6)
C31 N16 1.457(6)
C32 O6 1.248(7)
C32 N18 1.346(6)
C32 N17 1.380(6)
C33 N19 1.446(5)
C33 N18 1.458(5)
C34 O8 1.225(6)
C34 N20 1.369(5)
C34 N19 1.384(7)
C35 N21 1.451(6)
C35 N20 1.459(6)
C40 C41 1.471(13)
C40 S1 1.829(8)
C41 C42 1.550(12)
C42 N26 1.454(8)
C42 C43 1.570(10)
C43 O13 1.216(7)
C43 O14 1.233(10)
C44 S1 1.54(6)
C45 O12 1.219(7)
C45 N12 1.371(5)
C45 N1 1.373(6)
N27 O19 1.205(10)
N27 O18 1.235(7)
N27 O20 1.275(9)
O1W Cd1 2.249(5)
O2W Cd1 2.262(6)
O3W Cd1 2.300(4)
O4W Cd1 2.243(6)
O5W Cd1 2.321(5)
O13 Cd1 2.219(5)
N25 O17 1.237(7)
N25 O16 1.239(7)
N25 O15 1.256(7)
